data_2237332
loop_
_publ_author_name
'Paz-Morales, Evelyn'
'Basauri-Molina, Manuel'
'Germ\'an-Acacio, Juan Manuel'
'Reyes-Mart\'inez, Reyna'
'Morales-Morales, David'

_publ_section_title
;
 1,3-Bis[(<i>tert</i>-butylsulfanyl)methyl]-2,4,6-trimethylbenzene
;
_journal_coeditor_code HB7031
_journal_issue 2
_journal_name_full 'Acta Crystallographica Section E'
_journal_page_first o306
_journal_paper_doi 10.1107/S1600536813002249
_journal_volume 69
_journal_year 2013
_chemical_formula_iupac 'C19 H32 S2'
_chemical_formula_moiety 'C19 H32 S2'
_chemical_formula_sum 'C19 H32 S2'
_chemical_formula_weight 324.57
_chemical_name_systematic
;
1,3-Bis[(<i>tert</i>-butylsulfanyl)methyl]-2,4,6-trimethylbenzene
;
_space_group_IT_number 15
_symmetry_cell_setting monoclinic
_symmetry_space_group_name_Hall '-C 2yc'
_symmetry_space_group_name_H-M 'C 1 2/c 1'
_atom_sites_solution_hydrogens geom
_atom_sites_solution_primary direct
_atom_sites_solution_secondary difmap
_audit_creation_method SHELXL-97
_cell_angle_alpha 90.00
_cell_angle_beta 103.693(4)
_cell_angle_gamma 90.00
_cell_formula_units_Z 4
_cell_length_a 14.870(4)
_cell_length_b 14.233(3)
_cell_length_c 9.245(2)
_cell_measurement_reflns_used 2375
_cell_measurement_temperature 298(2)
_cell_measurement_theta_max 24.85
_cell_measurement_theta_min 2.77
_cell_volume 1901.0(8)
_computing_cell_refinement 'SAINT (Bruker, 2007)'
_computing_data_collection 'SMART  (Bruker, 2007)'
_computing_data_reduction 'SAINT (Bruker, 2007)'
_computing_molecular_graphics
;
SHELXTL (Sheldrick, 2008) and  ORTEP-3 for Windows (Farrugia,
2012)
;
_computing_publication_material 'SHELXTL (Sheldrick, 2008) and PLATON (Spek, 2009)'
_computing_structure_refinement 'SHELXL97 (Sheldrick, 2008)'
_computing_structure_solution 'SHELXS97 (Sheldrick, 2008)'
_diffrn_ambient_temperature 298(2)
_diffrn_detector_area_resol_mean 0.83
_diffrn_measured_fraction_theta_full 0.997
_diffrn_measured_fraction_theta_max 0.997
_diffrn_measurement_device_type 'Bruker SMART APEX CCD'
_diffrn_measurement_method 'omega scans'
_diffrn_radiation_monochromator graphite
_diffrn_radiation_source 'fine-focus sealed tube'
_diffrn_radiation_type MoK\a
_diffrn_radiation_wavelength 0.71073
_diffrn_reflns_av_R_equivalents 0.0840
_diffrn_reflns_av_sigmaI/netI 0.0681
_diffrn_reflns_limit_h_max 17
_diffrn_reflns_limit_h_min -17
_diffrn_reflns_limit_k_max 17
_diffrn_reflns_limit_k_min -17
_diffrn_reflns_limit_l_max 11
_diffrn_reflns_limit_l_min -11
_diffrn_reflns_number 10088
_diffrn_reflns_theta_full 25.38
_diffrn_reflns_theta_max 25.38
_diffrn_reflns_theta_min 2.01
_exptl_absorpt_coefficient_mu 0.274
_exptl_absorpt_correction_type none
_exptl_crystal_colour Yellow
_exptl_crystal_density_diffrn 1.134
_exptl_crystal_density_method 'not measured'
_exptl_crystal_description Prism
_exptl_crystal_F_000 712
_exptl_crystal_size_max 0.34
_exptl_crystal_size_mid 0.09
_exptl_crystal_size_min 0.06
_refine_diff_density_max 0.300
_refine_diff_density_min -0.153
_refine_ls_extinction_method none
_refine_ls_goodness_of_fit_ref 0.927
_refine_ls_hydrogen_treatment constr
_refine_ls_matrix_type full
_refine_ls_number_parameters 102
_refine_ls_number_reflns 1743
_refine_ls_number_restraints 0
_refine_ls_restrained_S_all 0.927
_refine_ls_R_factor_all 0.1014
_refine_ls_R_factor_gt 0.0552
_refine_ls_shift/su_max 0.000
_refine_ls_shift/su_mean 0.000
_refine_ls_structure_factor_coef Fsqd
_refine_ls_weighting_details 'calc w=1/[\s^2^(Fo^2^)+(0.0718P)^2^] where P=(Fo^2^+2Fc^2^)/3'
_refine_ls_weighting_scheme calc
_refine_ls_wR_factor_gt 0.1267
_refine_ls_wR_factor_ref 0.1425
_reflns_number_gt 1022
_reflns_number_total 1743
_reflns_threshold_expression I>2\s(I)
_cod_data_source_file hb7031.cif
_cod_data_source_block I
_cod_original_cell_volume 1901.1(8)
_cod_original_sg_symbol_H-M 'C 2/c'
_cod_database_code 2237332
_cod_database_fobs_code 2237332

loop_
_symmetry_equiv_pos_as_xyz
'x, y, z'
'-x, y, -z+1/2'
'x+1/2, y+1/2, z'
'-x+1/2, y+1/2, -z+1/2'
'-x, -y, -z'
'x, -y, z-1/2'
'-x+1/2, -y+1/2, -z'
'x+1/2, -y+1/2, z-1/2'

loop_
_atom_site_type_symbol
_atom_site_label
_atom_site_fract_x
_atom_site_fract_y
_atom_site_fract_z
_atom_site_U_iso_or_equiv
_atom_site_adp_type
_atom_site_calc_flag
_atom_site_refinement_flags
_atom_site_occupancy
_atom_site_symmetry_multiplicity
S S1 0.27026(6) 0.42315(7) 0.11668(9) 0.0588(3) Uani d . 1 1
C C1 0.5000 0.4725(3) 0.2500 0.0394(10) Uani d S 1 2
C C2 0.43183(18) 0.5219(2) 0.1470(3) 0.0394(7) Uani d . 1 1
C C3 0.4300(2) 0.6195(2) 0.1501(3) 0.0450(8) Uani d . 1 1
C C4 0.5000 0.6656(3) 0.2500 0.0493(12) Uani d S 1 2
H H4 0.5000 0.7309 0.2500 0.059 Uiso calc SR 1 2
C C5 0.5000 0.3672(3) 0.2500 0.0533(12) Uani d S 1 2
H H5A 0.4374 0.3447 0.2240 0.064 Uiso calc PR 0.50 1
H H5B 0.5301 0.3447 0.3473 0.064 Uiso calc PR 0.50 1
H H5C 0.5325 0.3447 0.1787 0.064 Uiso calc PR 0.50 1
C C6 0.3595(2) 0.4693(2) 0.0319(3) 0.0457(8) Uani d . 1 1
H H6A 0.3887 0.4180 -0.0090 0.055 Uiso calc R 1 1
H H6B 0.3319 0.5113 -0.0489 0.055 Uiso calc R 1 1
C C7 0.3549(2) 0.6770(3) 0.0509(4) 0.0659(11) Uani d . 1 1
H H7A 0.3681 0.7426 0.0682 0.079 Uiso calc R 1 1
H H7B 0.2964 0.6626 0.0727 0.079 Uiso calc R 1 1
H H7C 0.3523 0.6624 -0.0514 0.079 Uiso calc R 1 1
C C8 0.1680(2) 0.4088(3) -0.0369(4) 0.0602(10) Uani d . 1 1
C C9 0.1911(3) 0.3565(3) -0.1670(4) 0.0769(12) Uani d . 1 1
H H9A 0.2187 0.2970 -0.1333 0.092 Uiso calc R 1 1
H H9B 0.2338 0.3931 -0.2071 0.092 Uiso calc R 1 1
H H9C 0.1355 0.3465 -0.2428 0.092 Uiso calc R 1 1
C C10 0.1274(3) 0.5047(3) -0.0864(5) 0.0895(14) Uani d . 1 1
H H10A 0.1707 0.5401 -0.1267 0.107 Uiso calc R 1 1
H H10B 0.1149 0.5375 -0.0026 0.107 Uiso calc R 1 1
H H10C 0.0709 0.4970 -0.1613 0.107 Uiso calc R 1 1
C C11 0.1000(3) 0.3515(3) 0.0281(5) 0.0908(14) Uani d . 1 1
H H11A 0.0433 0.3434 -0.0461 0.109 Uiso calc R 1 1
H H11B 0.0876 0.3839 0.1124 0.109 Uiso calc R 1 1
H H11C 0.1263 0.2910 0.0590 0.109 Uiso calc R 1 1

loop_
_atom_site_aniso_label
_atom_site_aniso_U_11
_atom_site_aniso_U_22
_atom_site_aniso_U_33
_atom_site_aniso_U_12
_atom_site_aniso_U_13
_atom_site_aniso_U_23
S1 0.0377(5) 0.0830(7) 0.0509(5) -0.0087(5) 0.0007(4) 0.0007(5)
C1 0.026(2) 0.046(3) 0.047(3) 0.000 0.0103(19) 0.000
C2 0.0263(15) 0.054(2) 0.0369(17) -0.0008(14) 0.0050(13) 0.0008(14)
C3 0.0347(17) 0.051(2) 0.049(2) 0.0049(15) 0.0097(15) 0.0073(16)
C4 0.049(3) 0.037(3) 0.063(3) 0.000 0.014(2) 0.000
C5 0.036(2) 0.044(3) 0.074(3) 0.000 0.002(2) 0.000
C6 0.0341(16) 0.059(2) 0.0400(17) -0.0006(15) 0.0012(14) 0.0023(15)
C7 0.057(2) 0.067(2) 0.068(3) 0.0117(19) 0.004(2) 0.0121(19)
C8 0.0406(18) 0.071(2) 0.062(2) -0.0081(18) -0.0016(17) -0.0020(19)
C9 0.071(3) 0.086(3) 0.066(3) -0.013(2) 0.001(2) -0.011(2)
C10 0.055(2) 0.089(3) 0.108(3) 0.012(2) -0.015(2) 0.000(3)
C11 0.048(2) 0.118(4) 0.104(3) -0.026(3) 0.014(2) -0.013(3)

loop_
_atom_type_symbol
_atom_type_description
_atom_type_scat_dispersion_real
_atom_type_scat_dispersion_imag
_atom_type_scat_source
C C 0.0033 0.0016 'International Tables Vol C Tables 4.2.6.8 and 6.1.1.4'
H H 0.0000 0.0000 'International Tables Vol C Tables 4.2.6.8 and 6.1.1.4'
S S 0.1246 0.1234 'International Tables Vol C Tables 4.2.6.8 and 6.1.1.4'

loop_
_geom_angle_atom_site_label_1
_geom_angle_atom_site_label_2
_geom_angle_atom_site_label_3
_geom_angle_site_symmetry_1
_geom_angle_site_symmetry_3
_geom_angle
C6 S1 C8 . . 105.25(15)
C2 C1 C2 . 2_655 119.9(4)
C2 C1 C5 . . 120.0(2)
C2 C1 C5 2_655 . 120.0(2)
C3 C2 C1 . . 120.1(3)
C3 C2 C6 . . 119.5(3)
C1 C2 C6 . . 120.4(3)
C4 C3 C2 . . 118.2(3)
C4 C3 C7 . . 118.7(3)
C2 C3 C7 . . 123.1(3)
C3 C4 C3 2_655 . 123.3(4)
C3 C4 H4 2_655 . 118.3
C3 C4 H4 . . 118.3
C1 C5 H5A . . 109.5
C1 C5 H5B . . 109.5
H5A C5 H5B . . 109.5
C1 C5 H5C . . 109.5
H5A C5 H5C . . 109.5
H5B C5 H5C . . 109.5
C2 C6 S1 . . 110.1(2)
C2 C6 H6A . . 109.6
S1 C6 H6A . . 109.6
C2 C6 H6B . . 109.6
S1 C6 H6B . . 109.6
H6A C6 H6B . . 108.2
C3 C7 H7A . . 109.5
C3 C7 H7B . . 109.5
H7A C7 H7B . . 109.5
C3 C7 H7C . . 109.5
H7A C7 H7C . . 109.5
H7B C7 H7C . . 109.5
C9 C8 C10 . . 110.4(3)
C9 C8 C11 . . 110.1(3)
C10 C8 C11 . . 110.2(3)
C9 C8 S1 . . 111.5(3)
C10 C8 S1 . . 109.4(2)
C11 C8 S1 . . 105.1(2)
C8 C9 H9A . . 109.5
C8 C9 H9B . . 109.5
H9A C9 H9B . . 109.5
C8 C9 H9C . . 109.5
H9A C9 H9C . . 109.5
H9B C9 H9C . . 109.5
C8 C10 H10A . . 109.5
C8 C10 H10B . . 109.5
H10A C10 H10B . . 109.5
C8 C10 H10C . . 109.5
H10A C10 H10C . . 109.5
H10B C10 H10C . . 109.5
C8 C11 H11A . . 109.5
C8 C11 H11B . . 109.5
H11A C11 H11B . . 109.5
C8 C11 H11C . . 109.5
H11A C11 H11C . . 109.5
H11B C11 H11C . . 109.5

loop_
_geom_bond_atom_site_label_1
_geom_bond_atom_site_label_2
_geom_bond_site_symmetry_2
_geom_bond_distance
S1 C6 . 1.816(3)
S1 C8 . 1.829(3)
C1 C2 . 1.404(3)
C1 C2 2_655 1.404(3)
C1 C5 . 1.499(6)
C2 C3 . 1.390(4)
C2 C6 . 1.520(4)
C3 C4 . 1.383(4)
C3 C7 . 1.508(4)
C4 C3 2_655 1.383(4)
C4 H4 . 0.9300
C5 H5A . 0.9600
C5 H5B . 0.9600
C5 H5C . 0.9600
C6 H6A . 0.9700
C6 H6B . 0.9700
C7 H7A . 0.9600
C7 H7B . 0.9600
C7 H7C . 0.9600
C8 C9 . 1.522(5)
C8 C10 . 1.518(5)
C8 C11 . 1.530(5)
C9 H9A . 0.9600
C9 H9B . 0.9600
C9 H9C . 0.9600
C10 H10A . 0.9600
C10 H10B . 0.9600
C10 H10C . 0.9600
C11 H11A . 0.9600
C11 H11B . 0.9600
C11 H11C . 0.9600

loop_
_geom_hbond_atom_site_label_D
_geom_hbond_atom_site_label_H
_geom_hbond_atom_site_label_A
_geom_hbond_site_symmetry_A
_geom_hbond_distance_DH
_geom_hbond_distance_HA
_geom_hbond_distance_DA
_geom_hbond_angle_DHA
C10 H10A S1 6_565 0.96 3.11 3.980(5) 151

loop_
_geom_torsion_atom_site_label_1
_geom_torsion_atom_site_label_2
_geom_torsion_atom_site_label_3
_geom_torsion_atom_site_label_4
_geom_torsion_site_symmetry_1
_geom_torsion_site_symmetry_4
_geom_torsion
C2 C1 C2 C3 2_655 . -2.1(2)
C5 C1 C2 C3 . . 177.9(2)
C2 C1 C2 C6 2_655 . 178.1(3)
C5 C1 C2 C6 . . -1.9(3)
C1 C2 C3 C4 . . 4.1(4)
C6 C2 C3 C4 . . -176.1(2)
C1 C2 C3 C7 . . -175.3(2)
C6 C2 C3 C7 . . 4.5(5)
C2 C3 C4 C3 . 2_655 -2.0(2)
C7 C3 C4 C3 . 2_655 177.4(3)
C3 C2 C6 S1 . . -101.5(3)
C1 C2 C6 S1 . . 78.3(3)
C8 S1 C6 C2 . . 156.2(2)
C6 S1 C8 C9 . . 49.3(3)
C6 S1 C8 C10 . . -73.2(3)
C6 S1 C8 C11 . . 168.5(3)
